data_7153201
loop_
_publ_author_name
'Chen, Yunfeng'
'Zhou, Shilei'
'Ma, Shan'
'Liu, Wenqian'
'Pan, Zhiquan'
'Shi, Xiaodong'

_publ_section_title
;
 A facile synthesis of 5-amino-[1,2,3]triazolo[5,1-a]isoquinoline
 derivatives through copper-catalyzed cascade reactions.
;
_journal_issue 47
_journal_name_full 'Organic &amp; biomolecular chemistry'
_journal_page_first 8171
_journal_page_last 8174
_journal_paper_doi 10.1039/c3ob41774c
_journal_volume 11
_journal_year 2013
_chemical_formula_sum 'C15 H16 N4 O2'
_chemical_formula_weight 284.32
_chemical_name_systematic
; 
 ? 
;
_space_group_IT_number 14
_symmetry_cell_setting monoclinic
_symmetry_space_group_name_Hall '-P 2ybc'
_symmetry_space_group_name_H-M 'P 1 21/c 1'
_atom_sites_solution_hydrogens geom
_atom_sites_solution_primary direct
_atom_sites_solution_secondary difmap
_audit_creation_method SHELXL-97
_cell_angle_alpha 90.00
_cell_angle_beta 114.078(2)
_cell_angle_gamma 90.00
_cell_formula_units_Z 8
_cell_length_a 23.543(3)
_cell_length_b 6.2775(8)
_cell_length_c 20.602(3)
_cell_measurement_reflns_used 3958
_cell_measurement_temperature 100(2)
_cell_measurement_theta_max 24.76
_cell_measurement_theta_min 2.16
_cell_volume 2779.9(6)
_computing_cell_refinement 'Bruker SAINT'
_computing_data_collection 'Bruker APEX2'
_computing_data_reduction 'Bruker SAINT'
_computing_molecular_graphics 'Bruker SHELXTL'
_computing_publication_material 'Bruker SHELXTL'
_computing_structure_refinement 'SHELXL-97 (Sheldrick, 2008)'
_computing_structure_solution 'SHELXS-97 (Sheldrick, 2008)'
_diffrn_ambient_temperature 100(2)
_diffrn_measured_fraction_theta_full 0.992
_diffrn_measured_fraction_theta_max 0.992
_diffrn_measurement_device_type 'Bruker APEX-II CCD'
_diffrn_measurement_method '\f and \w scans'
_diffrn_radiation_monochromator graphite
_diffrn_radiation_source 'fine-focus sealed tube'
_diffrn_radiation_type MoK\a
_diffrn_radiation_wavelength 0.71073
_diffrn_reflns_av_R_equivalents 0.0397
_diffrn_reflns_av_sigmaI/netI 0.0395
_diffrn_reflns_limit_h_max 25
_diffrn_reflns_limit_h_min -27
_diffrn_reflns_limit_k_max 7
_diffrn_reflns_limit_k_min -7
_diffrn_reflns_limit_l_max 24
_diffrn_reflns_limit_l_min -24
_diffrn_reflns_number 16550
_diffrn_reflns_theta_full 24.93
_diffrn_reflns_theta_max 24.93
_diffrn_reflns_theta_min 0.95
_exptl_absorpt_coefficient_mu 0.094
_exptl_absorpt_correction_T_max 0.9907
_exptl_absorpt_correction_T_min 0.9815
_exptl_absorpt_correction_type none
_exptl_crystal_density_diffrn 1.359
_exptl_crystal_density_meas 0
_exptl_crystal_density_method 'not measured'
_exptl_crystal_F_000 1200
_exptl_crystal_size_max 0.20
_exptl_crystal_size_mid 0.10
_exptl_crystal_size_min 0.10
_refine_diff_density_max 0.226
_refine_diff_density_min -0.290
_refine_diff_density_rms 0.058
_refine_ls_extinction_method none
_refine_ls_goodness_of_fit_ref 1.046
_refine_ls_hydrogen_treatment mixed
_refine_ls_matrix_type full
_refine_ls_number_parameters 385
_refine_ls_number_reflns 4838
_refine_ls_number_restraints 0
_refine_ls_restrained_S_all 1.046
_refine_ls_R_factor_all 0.0543
_refine_ls_R_factor_gt 0.0397
_refine_ls_shift/su_max 0.000
_refine_ls_shift/su_mean 0.000
_refine_ls_structure_factor_coef Fsqd
_refine_ls_weighting_details 'calc w=1/[\s^2^(Fo^2^)+(0.0921P)^2^+0.0000P] where P=(Fo^2^+2Fc^2^)/3'
_refine_ls_weighting_scheme calc
_refine_ls_wR_factor_gt 0.1154
_refine_ls_wR_factor_ref 0.1373
_reflns_number_gt 3849
_reflns_number_total 4838
_reflns_threshold_expression >2sigma(I)
_cod_data_source_file c3ob41774c.txt
_cod_data_source_block t
_cod_depositor_comments
;
The following automatic conversions were performed:

'_symmetry_cell_setting' value 'Monoclinic' changed to 'monoclinic'
according to /home/saulius/struct/CIF-dictionaries/cif_core.dic
dictionary named 'cif_core.dic' version 2.4.2 from 2011-04-26.

Automatic conversion script
Id: cif_fix_values 1891 2012-01-12 08:04:46Z andrius 
;
_cod_original_cell_volume 2779.8(6)
_cod_original_sg_symbol_H-M P2(1)/c
_cod_database_code 7153201

loop_
_symmetry_equiv_pos_as_xyz
'x, y, z'
'-x, y+1/2, -z+1/2'
'-x, -y, -z'
'x, -y-1/2, z-1/2'

loop_
_atom_site_label
_atom_site_type_symbol
_atom_site_fract_x
_atom_site_fract_y
_atom_site_fract_z
_atom_site_U_iso_or_equiv
_atom_site_adp_type
_atom_site_occupancy
_atom_site_symmetry_multiplicity
_atom_site_calc_flag
_atom_site_refinement_flags
C1 C 0.62789(8) 1.1961(3) 0.45294(9) 0.0160(4) Uani 1 1 d .
H1 H 0.6663 1.1676 0.4499 0.019 Uiso 1 1 calc R
C2 C 0.57466(8) 1.0748(3) 0.42185(9) 0.0146(4) Uani 1 1 d .
C3 C 0.55553(8) 0.8831(3) 0.38071(9) 0.0138(4) Uani 1 1 d .
C4 C 0.59804(8) 0.7686(3) 0.36219(9) 0.0164(4) Uani 1 1 d .
H4 H 0.6392 0.8206 0.3758 0.020 Uiso 1 1 calc R
C5 C 0.58030(8) 0.5815(3) 0.32438(9) 0.0169(4) Uani 1 1 d .
H5 H 0.6084 0.5071 0.3100 0.020 Uiso 1 1 calc R
C6 C 0.52056(8) 0.5026(3) 0.30741(9) 0.0170(4) Uani 1 1 d .
H6 H 0.5088 0.3699 0.2834 0.020 Uiso 1 1 calc R
C7 C 0.47824(8) 0.6138(3) 0.32479(9) 0.0151(4) Uani 1 1 d .
H7 H 0.4379 0.5560 0.3127 0.018 Uiso 1 1 calc R
C8 C 0.49362(8) 0.8123(3) 0.36028(9) 0.0136(4) Uani 1 1 d .
C9 C 0.45055(8) 0.9416(3) 0.37869(9) 0.0139(4) Uani 1 1 d .
C10 C 0.47127(8) 1.1191(3) 0.42162(9) 0.0143(4) Uani 1 1 d .
C11 C 0.38279(8) 0.9025(3) 0.35154(9) 0.0167(4) Uani 1 1 d .
C12 C 0.29468(8) 0.7169(3) 0.25971(9) 0.0179(4) Uani 1 1 d .
C13 C 0.25132(9) 0.9082(4) 0.23844(11) 0.0277(5) Uani 1 1 d .
H13A H 0.2503 0.9739 0.2811 0.042 Uiso 1 1 calc R
H13B H 0.2093 0.8618 0.2069 0.042 Uiso 1 1 calc R
H13C H 0.2664 1.0121 0.2136 0.042 Uiso 1 1 calc R
C14 C 0.28375(9) 0.5703(4) 0.31247(10) 0.0253(5) Uani 1 1 d .
H14A H 0.3141 0.4537 0.3257 0.038 Uiso 1 1 calc R
H14B H 0.2416 0.5116 0.2906 0.038 Uiso 1 1 calc R
H14C H 0.2886 0.6514 0.3551 0.038 Uiso 1 1 calc R
C15 C 0.29107(9) 0.5938(4) 0.19497(10) 0.0269(5) Uani 1 1 d .
H15A H 0.3022 0.6878 0.1640 0.040 Uiso 1 1 calc R
H15B H 0.2486 0.5407 0.1690 0.040 Uiso 1 1 calc R
H15C H 0.3200 0.4734 0.2100 0.040 Uiso 1 1 calc R
C16 C -0.12208(8) -0.2029(3) 0.33661(10) 0.0174(4) Uani 1 1 d .
H16 H -0.1606 -0.1786 0.2973 0.021 Uiso 1 1 calc R
C17 C -0.06989(8) -0.0771(3) 0.35497(9) 0.0142(4) Uani 1 1 d .
C18 C -0.05179(8) 0.1152(3) 0.33051(9) 0.0132(4) Uani 1 1 d .
C19 C -0.09474(8) 0.2203(3) 0.27024(9) 0.0165(4) Uani 1 1 d .
H19 H -0.1348 0.1604 0.2449 0.020 Uiso 1 1 calc R
C20 C -0.07942(8) 0.4082(3) 0.24761(9) 0.0176(4) Uani 1 1 d .
H20 H -0.1081 0.4771 0.2062 0.021 Uiso 1 1 calc R
C21 C -0.02116(8) 0.4963(3) 0.28633(9) 0.0168(4) Uani 1 1 d .
H21 H -0.0108 0.6292 0.2719 0.020 Uiso 1 1 calc R
C22 C 0.02212(8) 0.3946(3) 0.34541(9) 0.0151(4) Uani 1 1 d .
H22 H 0.0614 0.4598 0.3707 0.018 Uiso 1 1 calc R
C23 C 0.00921(8) 0.1951(3) 0.36916(9) 0.0133(4) Uani 1 1 d .
C24 C 0.05352(8) 0.0727(3) 0.42898(9) 0.0138(4) Uani 1 1 d .
C25 C 0.03389(8) -0.1127(3) 0.45121(9) 0.0134(4) Uani 1 1 d .
C26 C 0.12033(8) 0.1226(3) 0.46838(9) 0.0156(4) Uani 1 1 d .
C27 C 0.20488(8) 0.3634(3) 0.47258(10) 0.0181(4) Uani 1 1 d .
C28 C 0.20051(9) 0.5690(4) 0.43175(10) 0.0253(5) Uani 1 1 d .
H28A H 0.1805 0.5402 0.3806 0.038 Uiso 1 1 calc R
H28B H 0.2424 0.6257 0.4439 0.038 Uiso 1 1 calc R
H28C H 0.1758 0.6734 0.4445 0.038 Uiso 1 1 calc R
C29 C 0.22911(9) 0.4098(4) 0.55181(10) 0.0244(5) Uani 1 1 d .
H29A H 0.1990 0.4989 0.5610 0.037 Uiso 1 1 calc R
H29B H 0.2690 0.4849 0.5674 0.037 Uiso 1 1 calc R
H29C H 0.2349 0.2756 0.5780 0.037 Uiso 1 1 calc R
C30 C 0.24347(9) 0.1979(4) 0.45509(12) 0.0308(5) Uani 1 1 d .
H30A H 0.2430 0.0641 0.4794 0.046 Uiso 1 1 calc R
H30B H 0.2864 0.2488 0.4710 0.046 Uiso 1 1 calc R
H30C H 0.2259 0.1740 0.4036 0.046 Uiso 1 1 calc R
N1 N -0.11008(7) -0.3661(3) 0.38304(8) 0.0179(4) Uani 1 1 d .
N2 N -0.05256(7) -0.3532(3) 0.43023(8) 0.0160(4) Uani 1 1 d .
N3 N -0.02768(7) -0.1757(2) 0.41355(7) 0.0133(3) Uani 1 1 d .
N4 N 0.06637(7) -0.2418(3) 0.50515(8) 0.0176(4) Uani 1 1 d .
H4A H 0.0485 -0.3544 0.5140 0.021 Uiso 1 1 calc R
H4B H 0.1057 -0.2141 0.5318 0.021 Uiso 1 1 calc R
N5 N 0.61719(7) 1.3610(3) 0.48834(8) 0.0181(4) Uani 1 1 d .
N6 N 0.55922(7) 1.3532(3) 0.48201(8) 0.0170(4) Uani 1 1 d .
N7 N 0.53329(7) 1.1778(2) 0.44185(7) 0.0137(3) Uani 1 1 d .
N8 N 0.43914(7) 1.2458(3) 0.44650(8) 0.0187(4) Uani 1 1 d .
H8A H 0.3996 1.2199 0.4357 0.022 Uiso 1 1 calc R
H8B H 0.4575 1.3552 0.4737 0.022 Uiso 1 1 calc R
O1 O 0.34972(6) 0.9745(2) 0.37908(6) 0.0209(3) Uani 1 1 d .
O2 O 0.36048(5) 0.7863(2) 0.29126(6) 0.0175(3) Uani 1 1 d .
O3 O 0.15625(6) 0.0167(2) 0.51832(7) 0.0224(3) Uani 1 1 d .
O4 O 0.13881(5) 0.2938(2) 0.44348(6) 0.0181(3) Uani 1 1 d .

loop_
_atom_site_aniso_label
_atom_site_aniso_U_11
_atom_site_aniso_U_22
_atom_site_aniso_U_33
_atom_site_aniso_U_23
_atom_site_aniso_U_13
_atom_site_aniso_U_12
C1 0.0151(9) 0.0171(11) 0.0139(9) 0.0014(8) 0.0039(7) -0.0015(8)
C2 0.0146(9) 0.0160(10) 0.0131(8) 0.0033(7) 0.0056(7) 0.0022(8)
C3 0.0165(9) 0.0153(10) 0.0086(8) 0.0024(7) 0.0041(7) -0.0004(7)
C4 0.0149(9) 0.0182(10) 0.0157(9) 0.0039(8) 0.0058(7) 0.0029(8)
C5 0.0197(10) 0.0175(10) 0.0143(9) 0.0016(8) 0.0078(8) 0.0059(8)
C6 0.0219(10) 0.0137(10) 0.0129(9) 0.0006(7) 0.0045(7) 0.0022(8)
C7 0.0165(9) 0.0158(10) 0.0117(8) 0.0014(7) 0.0045(7) -0.0011(8)
C8 0.0157(9) 0.0137(10) 0.0108(8) 0.0040(7) 0.0047(7) 0.0018(7)
C9 0.0164(9) 0.0144(10) 0.0112(8) 0.0010(7) 0.0059(7) -0.0006(8)
C10 0.0146(9) 0.0148(10) 0.0133(9) 0.0038(7) 0.0057(7) 0.0014(7)
C11 0.0185(10) 0.0150(10) 0.0171(9) 0.0009(8) 0.0077(8) -0.0003(8)
C12 0.0105(9) 0.0252(11) 0.0149(9) -0.0025(8) 0.0019(7) -0.0033(8)
C13 0.0192(10) 0.0333(13) 0.0248(11) -0.0003(9) 0.0029(8) 0.0039(9)
C14 0.0206(10) 0.0296(12) 0.0251(11) -0.0026(9) 0.0086(8) -0.0084(9)
C15 0.0205(11) 0.0365(14) 0.0224(10) -0.0089(9) 0.0074(8) -0.0057(9)
C16 0.0127(9) 0.0168(11) 0.0204(9) 0.0000(8) 0.0045(7) -0.0003(8)
C17 0.0138(9) 0.0154(10) 0.0145(9) -0.0005(7) 0.0070(7) 0.0029(7)
C18 0.0137(9) 0.0122(10) 0.0164(9) -0.0018(7) 0.0090(7) 0.0010(7)
C19 0.0131(9) 0.0190(11) 0.0165(9) -0.0014(8) 0.0053(7) -0.0004(8)
C20 0.0159(9) 0.0209(11) 0.0158(9) 0.0026(8) 0.0063(8) 0.0056(8)
C21 0.0209(10) 0.0141(10) 0.0193(9) 0.0005(8) 0.0123(8) 0.0024(8)
C22 0.0148(9) 0.0145(10) 0.0168(9) -0.0009(7) 0.0072(7) -0.0010(8)
C23 0.0150(9) 0.0142(10) 0.0132(8) -0.0023(7) 0.0083(7) 0.0018(7)
C24 0.0150(9) 0.0128(10) 0.0154(9) -0.0018(7) 0.0080(7) 0.0000(7)
C25 0.0129(9) 0.0145(10) 0.0132(9) -0.0022(7) 0.0058(7) 0.0006(7)
C26 0.0177(10) 0.0140(10) 0.0151(9) -0.0006(8) 0.0067(8) -0.0001(8)
C27 0.0100(9) 0.0229(11) 0.0201(9) -0.0009(8) 0.0046(7) -0.0048(8)
C28 0.0209(10) 0.0292(12) 0.0241(10) 0.0032(9) 0.0073(8) -0.0095(9)
C29 0.0209(11) 0.0279(12) 0.0206(10) -0.0002(9) 0.0046(8) -0.0065(9)
C30 0.0228(11) 0.0288(13) 0.0437(13) -0.0089(10) 0.0165(10) -0.0025(9)
N1 0.0151(8) 0.0181(9) 0.0195(8) -0.0002(7) 0.0059(6) -0.0021(7)
N2 0.0171(8) 0.0144(9) 0.0191(8) -0.0014(7) 0.0099(7) -0.0041(7)
N3 0.0148(8) 0.0117(8) 0.0143(7) 0.0000(6) 0.0068(6) -0.0019(6)
N4 0.0151(8) 0.0148(9) 0.0196(8) 0.0045(7) 0.0038(6) -0.0030(7)
N5 0.0172(8) 0.0164(9) 0.0188(8) -0.0005(7) 0.0055(7) -0.0023(7)
N6 0.0189(8) 0.0131(8) 0.0167(8) -0.0023(6) 0.0050(6) -0.0024(6)
N7 0.0154(8) 0.0115(8) 0.0134(7) -0.0009(6) 0.0051(6) -0.0008(6)
N8 0.0161(8) 0.0191(9) 0.0214(8) -0.0068(7) 0.0083(7) -0.0012(7)
O1 0.0177(7) 0.0248(8) 0.0232(7) -0.0065(6) 0.0115(6) -0.0004(6)
O2 0.0133(7) 0.0217(8) 0.0179(6) -0.0065(6) 0.0065(5) -0.0037(5)
O3 0.0165(7) 0.0190(8) 0.0254(7) 0.0067(6) 0.0022(6) -0.0011(6)
O4 0.0117(6) 0.0191(8) 0.0208(7) 0.0030(6) 0.0040(5) -0.0043(5)

loop_
_atom_type_symbol
_atom_type_description
_atom_type_scat_dispersion_real
_atom_type_scat_dispersion_imag
_atom_type_scat_source
C C 0.0033 0.0016 'International Tables Vol C Tables 4.2.6.8 and 6.1.1.4'
H H 0.0000 0.0000 'International Tables Vol C Tables 4.2.6.8 and 6.1.1.4'
N N 0.0061 0.0033 'International Tables Vol C Tables 4.2.6.8 and 6.1.1.4'
O O 0.0106 0.0060 'International Tables Vol C Tables 4.2.6.8 and 6.1.1.4'

loop_
_geom_angle_atom_site_label_1
_geom_angle_atom_site_label_2
_geom_angle_atom_site_label_3
_geom_angle
N5 C1 C2 109.88(16)
N5 C1 H1 125.1
C2 C1 H1 125.1
N7 C2 C1 102.88(16)
N7 C2 C3 119.02(16)
C1 C2 C3 138.05(17)
C4 C3 C8 121.34(17)
C4 C3 C2 120.18(16)
C8 C3 C2 118.48(16)
C5 C4 C3 120.31(17)
C5 C4 H4 119.8
C3 C4 H4 119.8
C4 C5 C6 119.13(17)
C4 C5 H5 120.4
C6 C5 H5 120.4
C7 C6 C5 121.15(18)
C7 C6 H6 119.4
C5 C6 H6 119.4
C6 C7 C8 121.37(17)
C6 C7 H7 119.3
C8 C7 H7 119.3
C3 C8 C7 116.51(16)
C3 C8 C9 119.15(16)
C7 C8 C9 124.31(16)
C10 C9 C8 120.78(16)
C10 C9 C11 114.87(16)
C8 C9 C11 124.30(16)
N8 C10 C9 128.21(17)
N8 C10 N7 114.55(16)
C9 C10 N7 117.24(16)
O1 C11 O2 123.05(16)
O1 C11 C9 123.76(17)
O2 C11 C9 113.13(15)
O2 C12 C15 102.10(14)
O2 C12 C13 110.70(16)
C15 C12 C13 111.06(16)
O2 C12 C14 108.39(14)
C15 C12 C14 110.83(17)
C13 C12 C14 113.18(16)
C12 C13 H13A 109.5
C12 C13 H13B 109.5
H13A C13 H13B 109.5
C12 C13 H13C 109.5
H13A C13 H13C 109.5
H13B C13 H13C 109.5
C12 C14 H14A 109.5
C12 C14 H14B 109.5
H14A C14 H14B 109.5
C12 C14 H14C 109.5
H14A C14 H14C 109.5
H14B C14 H14C 109.5
C12 C15 H15A 109.5
C12 C15 H15B 109.5
H15A C15 H15B 109.5
C12 C15 H15C 109.5
H15A C15 H15C 109.5
H15B C15 H15C 109.5
N1 C16 C17 109.59(16)
N1 C16 H16 125.2
C17 C16 H16 125.2
N3 C17 C16 103.27(16)
N3 C17 C18 118.65(15)
C16 C17 C18 138.07(17)
C19 C18 C23 121.88(17)
C19 C18 C17 119.64(16)
C23 C18 C17 118.48(16)
C20 C19 C18 120.71(17)
C20 C19 H19 119.6
C18 C19 H19 119.6
C19 C20 C21 118.87(17)
C19 C20 H20 120.6
C21 C20 H20 120.6
C22 C21 C20 121.42(18)
C22 C21 H21 119.3
C20 C21 H21 119.3
C21 C22 C23 121.66(17)
C21 C22 H22 119.2
C23 C22 H22 119.2
C18 C23 C22 115.32(16)
C18 C23 C24 119.77(16)
C22 C23 C24 124.92(16)
C25 C24 C23 119.70(16)
C25 C24 C26 114.61(15)
C23 C24 C26 125.65(16)
N4 C25 N3 113.81(16)
N4 C25 C24 128.67(16)
N3 C25 C24 117.51(15)
O3 C26 O4 122.42(16)
O3 C26 C24 124.05(17)
O4 C26 C24 113.52(15)
O4 C27 C30 109.42(16)
O4 C27 C28 101.70(14)
C30 C27 C28 111.19(16)
O4 C27 C29 111.21(14)
C30 C27 C29 112.79(16)
C28 C27 C29 110.00(16)
C27 C28 H28A 109.5
C27 C28 H28B 109.5
H28A C28 H28B 109.5
C27 C28 H28C 109.5
H28A C28 H28C 109.5
H28B C28 H28C 109.5
C27 C29 H29A 109.5
C27 C29 H29B 109.5
H29A C29 H29B 109.5
C27 C29 H29C 109.5
H29A C29 H29C 109.5
H29B C29 H29C 109.5
C27 C30 H30A 109.5
C27 C30 H30B 109.5
H30A C30 H30B 109.5
C27 C30 H30C 109.5
H30A C30 H30C 109.5
H30B C30 H30C 109.5
N2 N1 C16 109.46(15)
N1 N2 N3 106.50(14)
C17 N3 N2 111.18(14)
C17 N3 C25 125.64(15)
N2 N3 C25 123.14(14)
C25 N4 H4A 120.0
C25 N4 H4B 120.0
H4A N4 H4B 120.0
N6 N5 C1 109.43(15)
N5 N6 N7 106.22(14)
N6 N7 C2 111.60(14)
N6 N7 C10 123.38(14)
C2 N7 C10 124.97(15)
C10 N8 H8A 120.0
C10 N8 H8B 120.0
H8A N8 H8B 120.0
C11 O2 C12 120.55(13)
C26 O4 C27 122.14(14)

loop_
_geom_bond_atom_site_label_1
_geom_bond_atom_site_label_2
_geom_bond_distance
C1 N5 1.348(2)
C1 C2 1.380(3)
C1 H1 0.9500
C2 N7 1.365(2)
C2 C3 1.434(3)
C3 C4 1.405(2)
C3 C8 1.414(2)
C4 C5 1.377(3)
C4 H4 0.9500
C5 C6 1.394(3)
C5 H5 0.9500
C6 C7 1.378(3)
C6 H6 0.9500
C7 C8 1.415(3)
C7 H7 0.9500
C8 C9 1.465(2)
C9 C10 1.382(3)
C9 C11 1.480(2)
C10 N8 1.336(2)
C10 N7 1.395(2)
C11 O1 1.222(2)
C11 O2 1.348(2)
C12 O2 1.480(2)
C12 C15 1.513(3)
C12 C13 1.520(3)
C12 C14 1.524(3)
C13 H13A 0.9800
C13 H13B 0.9800
C13 H13C 0.9800
C14 H14A 0.9800
C14 H14B 0.9800
C14 H14C 0.9800
C15 H15A 0.9800
C15 H15B 0.9800
C15 H15C 0.9800
C16 N1 1.351(2)
C16 C17 1.378(3)
C16 H16 0.9500
C17 N3 1.360(2)
C17 C18 1.438(3)
C18 C19 1.406(3)
C18 C23 1.419(2)
C19 C20 1.370(3)
C19 H19 0.9500
C20 C21 1.389(3)
C20 H20 0.9500
C21 C22 1.384(3)
C21 H21 0.9500
C22 C23 1.422(3)
C22 H22 0.9500
C23 C24 1.466(2)
C24 C25 1.397(3)
C24 C26 1.480(2)
C25 N4 1.335(2)
C25 N3 1.393(2)
C26 O3 1.227(2)
C26 O4 1.337(2)
C27 O4 1.486(2)
C27 C30 1.517(3)
C27 C28 1.521(3)
C27 C29 1.522(3)
C28 H28A 0.9800
C28 H28B 0.9800
C28 H28C 0.9800
C29 H29A 0.9800
C29 H29B 0.9800
C29 H29C 0.9800
C30 H30A 0.9800
C30 H30B 0.9800
C30 H30C 0.9800
N1 N2 1.308(2)
N2 N3 1.366(2)
N4 H4A 0.8800
N4 H4B 0.8800
N5 N6 1.318(2)
N6 N7 1.363(2)
N8 H8A 0.8800
N8 H8B 0.8800

loop_
_geom_torsion_atom_site_label_1
_geom_torsion_atom_site_label_2
_geom_torsion_atom_site_label_3
_geom_torsion_atom_site_label_4
_geom_torsion
N5 C1 C2 N7 -0.52(19)
N5 C1 C2 C3 -177.5(2)
N7 C2 C3 C4 -177.08(15)
C1 C2 C3 C4 -0.4(3)
N7 C2 C3 C8 2.2(2)
C1 C2 C3 C8 178.84(19)
C8 C3 C4 C5 -1.0(3)
C2 C3 C4 C5 178.20(16)
C3 C4 C5 C6 -2.7(3)
C4 C5 C6 C7 3.2(3)
C5 C6 C7 C8 0.2(3)
C4 C3 C8 C7 4.2(2)
C2 C3 C8 C7 -175.03(15)
C4 C3 C8 C9 -177.78(15)
C2 C3 C8 C9 3.0(2)
C6 C7 C8 C3 -3.8(2)
C6 C7 C8 C9 178.32(16)
C3 C8 C9 C10 -6.6(2)
C7 C8 C9 C10 171.24(16)
C3 C8 C9 C11 170.54(16)
C7 C8 C9 C11 -11.6(3)
C8 C9 C10 N8 -175.84(17)
C11 C9 C10 N8 6.8(3)
C8 C9 C10 N7 4.7(2)
C11 C9 C10 N7 -172.66(15)
C10 C9 C11 O1 -21.1(3)
C8 C9 C11 O1 161.67(18)
C10 C9 C11 O2 156.25(16)
C8 C9 C11 O2 -21.0(2)
N1 C16 C17 N3 0.2(2)
N1 C16 C17 C18 -178.3(2)
N3 C17 C18 C19 -179.73(16)
C16 C17 C18 C19 -1.4(3)
N3 C17 C18 C23 -0.8(2)
C16 C17 C18 C23 177.6(2)
C23 C18 C19 C20 -1.6(3)
C17 C18 C19 C20 177.35(16)
C18 C19 C20 C21 -1.6(3)
C19 C20 C21 C22 2.3(3)
C20 C21 C22 C23 0.3(3)
C19 C18 C23 C22 3.9(2)
C17 C18 C23 C22 -175.00(15)
C19 C18 C23 C24 -176.23(16)
C17 C18 C23 C24 4.8(2)
C21 C22 C23 C18 -3.3(2)
C21 C22 C23 C24 176.89(16)
C18 C23 C24 C25 -5.3(2)
C22 C23 C24 C25 174.56(16)
C18 C23 C24 C26 172.27(16)
C22 C23 C24 C26 -7.9(3)
C23 C24 C25 N4 -178.10(17)
C26 C24 C25 N4 4.1(3)
C23 C24 C25 N3 1.5(2)
C26 C24 C25 N3 -176.31(15)
C25 C24 C26 O3 -2.3(3)
C23 C24 C26 O3 -179.98(17)
C25 C24 C26 O4 176.33(15)
C23 C24 C26 O4 -1.3(3)
C17 C16 N1 N2 -0.5(2)
C16 N1 N2 N3 0.56(19)
C16 C17 N3 N2 0.14(19)
C18 C17 N3 N2 179.00(14)
C16 C17 N3 C25 177.85(16)
C18 C17 N3 C25 -3.3(3)
N1 N2 N3 C17 -0.44(19)
N1 N2 N3 C25 -178.22(15)
N4 C25 N3 C17 -177.48(15)
C24 C25 N3 C17 2.9(3)
N4 C25 N3 N2 0.0(2)
C24 C25 N3 N2 -179.66(15)
C2 C1 N5 N6 0.1(2)
C1 N5 N6 N7 0.33(18)
N5 N6 N7 C2 -0.68(18)
N5 N6 N7 C10 -178.02(15)
C1 C2 N7 N6 0.73(18)
C3 C2 N7 N6 178.43(15)
C1 C2 N7 C10 178.02(15)
C3 C2 N7 C10 -4.3(3)
N8 C10 N7 N6 -1.8(2)
C9 C10 N7 N6 177.71(15)
N8 C10 N7 C2 -178.78(15)
C9 C10 N7 C2 0.7(2)
O1 C11 O2 C12 -7.7(3)
C9 C11 O2 C12 175.02(15)
C15 C12 O2 C11 -179.71(16)
C13 C12 O2 C11 62.0(2)
C14 C12 O2 C11 -62.7(2)
O3 C26 O4 C27 2.6(3)
C24 C26 O4 C27 -176.14(14)
C30 C27 O4 C26 66.7(2)
C28 C27 O4 C26 -175.61(15)
C29 C27 O4 C26 -58.6(2)
